data_7713998
loop_
_publ_author_name
'Ahmed, Toushique'
'Chakraborty, Amit'
'Paul, Animesh'
'Baitalik, Sujoy'

_publ_section_title
;
 Synthesis, characterization, luminescence properties and deciphering the
 role of a terpyridyl-imidazole based ligand in the dissimilar
 luminescence sensitization of ternary lanthanide(iii)
 tris-(\b-diketonate) complexes
;
_journal_name_full 'Dalton Transactions'
_journal_paper_doi 10.1039/D3DT01701J
_journal_year 2023
_chemical_formula_moiety '(C52 H34 F6 N5 O5 S2 Tb), (Cl)'
_chemical_formula_sum 'C52 H34 Cl F6 N5 O5 S2 Tb'
_chemical_formula_weight 1181.34
_chemical_melting_point 465
_chemical_name_systematic Monoclinic
_space_group_crystal_system monoclinic
_space_group_IT_number 15
_space_group_name_Hall '-C 2yc'
_space_group_name_H-M_alt 'C 1 2/c 1'
_atom_sites_solution_hydrogens mixed
_atom_sites_solution_primary dual
_audit_creation_date 2023-04-06
_audit_creation_method
;
Olex2 1.5-alpha
(compiled 2023.01.27 svn.rdd5efbe3 for OlexSys, GUI svn.r6708)
;
_audit_update_record
;
2023-04-10 deposited with the CCDC.	2023-09-07 downloaded from the CCDC.
;
_cell_angle_alpha 90
_cell_angle_beta 93.586(2)
_cell_angle_gamma 90
_cell_formula_units_Z 8
_cell_length_a 10.9321(3)
_cell_length_b 25.1480(7)
_cell_length_c 40.0049(11)
_cell_measurement_reflns_used 9877
_cell_measurement_temperature 108.0
_cell_measurement_theta_max 47.79
_cell_measurement_theta_min 3.52
_cell_volume 10976.6(5)
_computing_cell_refinement 'Bruker SAINT'
_computing_data_collection 'Bruker APEX2'
_computing_data_reduction 'Bruker SAINT'
_computing_molecular_graphics 'Olex2 1.5-alpha (Dolomanov et al., 2009)'
_computing_publication_material 'Olex2 1.5-alpha (Dolomanov et al., 2009)'
_computing_structure_refinement 'SHELXL 2016/4 (Sheldrick, 2015)'
_computing_structure_solution 'SHELXT 2014/5 (Sheldrick, 2014)'
_diffrn_ambient_temperature 108.0
_diffrn_measured_fraction_theta_full 0.972
_diffrn_measured_fraction_theta_max 0.970
_diffrn_measurement_device_type 'Bruker APEX-II CCD'
_diffrn_measurement_method '\f and \w scans'
_diffrn_radiation_type CuK\a
_diffrn_radiation_wavelength 1.54178
_diffrn_reflns_av_R_equivalents 0.1652
_diffrn_reflns_av_unetI/netI 0.0776
_diffrn_reflns_Laue_measured_fraction_full 0.972
_diffrn_reflns_Laue_measured_fraction_max 0.970
_diffrn_reflns_limit_h_max 12
_diffrn_reflns_limit_h_min -12
_diffrn_reflns_limit_k_max 30
_diffrn_reflns_limit_k_min -29
_diffrn_reflns_limit_l_max 47
_diffrn_reflns_limit_l_min -48
_diffrn_reflns_number 117779
_diffrn_reflns_point_group_measured_fraction_full 0.972
_diffrn_reflns_point_group_measured_fraction_max 0.970
_diffrn_reflns_theta_full 67.679
_diffrn_reflns_theta_max 68.412
_diffrn_reflns_theta_min 2.213
_exptl_absorpt_coefficient_mu 8.086
_exptl_absorpt_correction_T_max 0.483
_exptl_absorpt_correction_T_min 0.359
_exptl_absorpt_correction_type multi-scan
_exptl_crystal_colour yellow
_exptl_crystal_colour_primary yellow
_exptl_crystal_density_diffrn 1.430
_exptl_crystal_description block
_exptl_crystal_F_000 4712
_exptl_crystal_size_max 0.16
_exptl_crystal_size_mid 0.12
_exptl_crystal_size_min 0.09
_refine_diff_density_max 1.854
_refine_diff_density_min -2.594
_refine_diff_density_rms 0.158
_refine_ls_extinction_method none
_refine_ls_goodness_of_fit_ref 1.165
_refine_ls_hydrogen_treatment constr
_refine_ls_matrix_type full
_refine_ls_number_parameters 640
_refine_ls_number_reflns 9791
_refine_ls_number_restraints 13
_refine_ls_restrained_S_all 1.165
_refine_ls_R_factor_all 0.1427
_refine_ls_R_factor_gt 0.1276
_refine_ls_shift/su_max 0.001
_refine_ls_shift/su_mean 0.000
_refine_ls_structure_factor_coef Fsqd
_refine_ls_weighting_details 'w=1/[\s^2^(Fo^2^)+(0.0690P)^2^+413.4437P] where P=(Fo^2^+2Fc^2^)/3'
_refine_ls_weighting_scheme calc
_refine_ls_wR_factor_gt 0.2638
_refine_ls_wR_factor_ref 0.2719
_reflns_Friedel_coverage 0.000
_reflns_number_gt 8236
_reflns_number_total 9791
_reflns_threshold_expression 'I > 2\s(I)'
_cod_data_source_file d3dt01701j2.cif
_cod_data_source_block 17_a
_cod_original_formula_sum 'C52 H34 Cl F6 N5 O5 S2 Tb '
_cod_database_code 7713998
_shelx_shelxl_version_number 2016/4
_shelx_space_group_comment
;
The symmetry employed for this shelxl refinement is uniquely defined
by the following loop, which should always be used as a source of
symmetry information in preference to the above space-group names.
They are only intended as comments.
;
_shelx_estimated_absorpt_t_max 0.530
_shelx_estimated_absorpt_t_min 0.358
_olex2_refinement_description
;
1. Fixed Uiso
 At 1.2 times of:
  All C(H) groups, All C(H,H) groups, All N(H) groups
 At 1.5 times of:
  All O(H,H) groups
2. Restrained distances
 Tb1-H5A \\sim Tb1-H5B
 with sigma of 0.02
3. Uiso/Uaniso restraints and constraints
Uanis(F6) \\sim Ueq: with sigma of 0.04 and sigma for terminal atoms of 0.002
Uanis(C8) \\sim Ueq: with sigma of 0.06 and sigma for terminal atoms of 0.002
Uanis(F5) = Uanis(C44)
Uanis(C8) = Uanis(C16)
4.a Free rotating group:
 O5(H5A,H5B)
4.b Secondary CH2 refined with riding coordinates:
 C47(H47A,H47B)
4.c Aromatic/amide H refined with riding coordinates:
 N5(H5), C7(H7), C50(H50), C9(H9), C4(H4), C42(H42), C21(H21), C2(H2),
 C18(H18), C20(H20), C37(H37), C29(H29), C38(H38), C3(H3), C15(H15), C1(H1),
 C17(H17), C39(H39), C33(H33), C12(H12), C36(H36), C26(H26), C28(H28), C46(H46),
  C35(H35), C14(H14), C34(H34), C13(H13), C45(H45), C27(H27)
;
_smtbx_masks_void_probe_radius 1.2
_smtbx_masks_void_truncation_radius 1.2
_olex2_submission_special_instructions 'No special instructions were received'

loop_
_space_group_symop_operation_xyz
'x, y, z'
'-x, y, -z+1/2'
'x+1/2, y+1/2, z'
'-x+1/2, y+1/2, -z+1/2'
'-x, -y, -z'
'x, -y, z-1/2'
'-x+1/2, -y+1/2, -z'
'x+1/2, -y+1/2, z-1/2'

loop_
_atom_site_label
_atom_site_type_symbol
_atom_site_fract_x
_atom_site_fract_y
_atom_site_fract_z
_atom_site_U_iso_or_equiv
_atom_site_adp_type
_atom_site_occupancy
_atom_site_site_symmetry_order
_atom_site_calc_flag
_atom_site_refinement_flags_posn
_atom_site_refinement_flags_adp
_atom_site_refinement_flags_occupancy
_atom_site_disorder_assembly
_atom_site_disorder_group
Tb1 Tb 0.75203(6) 0.40469(3) 0.60821(2) 0.0312(2) Uani 1 1 d D . . . .
S2 S 0.7107(3) 0.52980(14) 0.50982(8) 0.0454(8) Uani 1 1 d . . . . .
S1 S 0.9595(7) 0.5851(2) 0.59477(17) 0.120(3) Uani 1 1 d . . . . .
Cl1 Cl 0.1202(8) 0.1464(4) 0.7776(2) 0.158(3) Uani 1 1 d . . . . .
O4 O 0.8890(8) 0.4751(4) 0.5971(2) 0.041(2) Uani 1 1 d . . . . .
O3 O 0.8984(7) 0.3698(3) 0.5765(2) 0.036(2) Uani 1 1 d . . . . .
O5 O 0.8588(8) 0.4241(3) 0.6590(2) 0.039(2) Uani 1 1 d G . . . .
H5A H 0.914300 0.402161 0.667211 0.058 Uiso 1 1 d DG U . . .
H5B H 0.891481 0.455457 0.662072 0.058 Uiso 1 1 d DG U . . .
O2 O 0.6877(7) 0.4459(3) 0.5577(2) 0.0349(19) Uani 1 1 d . . . . .
O1 O 0.6155(8) 0.3482(4) 0.5790(2) 0.043(2) Uani 1 1 d . . . . .
N2 N 0.6092(8) 0.3818(3) 0.6526(2) 0.0233(19) Uani 1 1 d . . . . .
N4 N 0.0180(9) 0.3442(5) 0.8095(2) 0.039(3) Uani 1 1 d . . . . .
N1 N 0.7734(9) 0.3111(4) 0.6312(3) 0.034(2) Uani 1 1 d . . . . .
F1 F 0.9329(10) 0.3237(4) 0.5153(3) 0.087(3) Uani 1 1 d . . . . .
F2 F 1.0803(10) 0.3111(4) 0.5511(3) 0.091(3) Uani 1 1 d . . . . .
N5 N 0.0192(9) 0.2585(5) 0.7959(2) 0.042(3) Uani 1 1 d . . . . .
H5 H 0.040521 0.228305 0.786771 0.051 Uiso 1 1 calc R U . . .
F3 F 1.0965(9) 0.3686(4) 0.5113(3) 0.086(3) Uani 1 1 d . . . . .
N3 N 0.6207(9) 0.4794(4) 0.6260(2) 0.033(2) Uani 1 1 d . . . . .
C7 C 0.5223(10) 0.3170(5) 0.6888(3) 0.032(3) Uani 1 1 d . . . . .
H7 H 0.518977 0.281054 0.696106 0.039 Uiso 1 1 calc R U . . .
C8 C 0.4483(10) 0.3553(5) 0.7020(3) 0.0294(18) Uani 1 1 d . U . . .
C40 C 0.6493(12) 0.4672(5) 0.5009(3) 0.039(3) Uani 1 1 d . . . . .
C50 C 0.9969(11) 0.4432(5) 0.5517(3) 0.039(3) Uani 1 1 d . . . . .
H50 H 1.042449 0.452698 0.533176 0.047 Uiso 1 1 calc R U . . .
C19 C 0.1700(10) 0.3183(5) 0.7696(2) 0.031(3) Uani 1 1 d . . . . .
C9 C 0.4537(11) 0.4058(5) 0.6894(3) 0.038(3) Uani 1 1 d . . . . .
H9 H 0.401032 0.432563 0.697117 0.045 Uiso 1 1 calc R U . . .
C43 C 0.5980(11) 0.3401(5) 0.5474(3) 0.037(3) Uani 1 1 d . . . . .
C4 C 0.6784(11) 0.2371(5) 0.6582(3) 0.036(3) Uani 1 1 d . . . . .
H4 H 0.616422 0.224579 0.671855 0.043 Uiso 1 1 calc R U . . .
C42 C 0.6107(11) 0.3769(5) 0.5227(3) 0.040(3) Uani 1 1 d . . . . .
H42 H 0.591224 0.366886 0.500063 0.048 Uiso 1 1 calc R U . . .
C23 C -0.0752(11) 0.2673(6) 0.8176(3) 0.042(3) Uani 1 1 d . . . . .
C21 C 0.3287(11) 0.2900(5) 0.7344(3) 0.037(3) Uani 1 1 d . . . . .
H21 H 0.374748 0.262140 0.725186 0.044 Uiso 1 1 calc R U . . .
C2 C 0.8464(12) 0.2201(5) 0.6245(3) 0.038(3) Uani 1 1 d . . . . .
H2 H 0.901300 0.196481 0.614455 0.046 Uiso 1 1 calc R U . . .
C22 C 0.0688(11) 0.3061(5) 0.7922(3) 0.033(3) Uani 1 1 d . . . . .
C18 C 0.2033(13) 0.3709(5) 0.7640(3) 0.045(3) Uani 1 1 d . . . . .
H18 H 0.164959 0.399151 0.775158 0.054 Uiso 1 1 calc R U . . .
C30 C -0.2471(13) 0.3065(8) 0.8598(3) 0.055(4) Uani 1 1 d . . . . .
C41 C 0.6514(10) 0.4290(5) 0.5296(3) 0.034(3) Uani 1 1 d . . . . .
F4 F 0.5258(19) 0.2772(4) 0.5079(3) 0.168(8) Uani 1 1 d . . . . .
C5 C 0.6903(11) 0.2910(5) 0.6514(3) 0.033(3) Uani 1 1 d . . . . .
C20 C 0.2349(12) 0.2774(5) 0.7558(3) 0.035(3) Uani 1 1 d . . . . .
H20 H 0.216571 0.241351 0.760567 0.043 Uiso 1 1 calc R U . . .
C6 C 0.6024(10) 0.3323(4) 0.6644(2) 0.026(2) Uani 1 1 d . . . . .
C37 C 0.6742(12) 0.5492(5) 0.4695(3) 0.043(3) Uani 1 1 d . . . . .
H37 H 0.691155 0.583530 0.461053 0.051 Uiso 1 1 calc R U . . .
C29 C -0.3304(10) 0.3269(6) 0.8826(3) 0.044(3) Uani 1 1 d . . . . .
H29 H -0.388866 0.304457 0.892066 0.053 Uiso 1 1 calc R U . . .
C49 C 0.9615(12) 0.4838(5) 0.5736(3) 0.042(3) Uani 1 1 d . . . . .
C10 C 0.5371(10) 0.4186(4) 0.6647(3) 0.029(3) Uani 1 1 d . . . . .
C48 C 1.0096(11) 0.5364(5) 0.5703(3) 0.037(3) Uani 1 1 d . . . . .
C38 C 0.6185(12) 0.5103(5) 0.4511(3) 0.041(3) Uani 1 1 d . . . . .
H38 H 0.592560 0.514961 0.428136 0.049 Uiso 1 1 calc R U . . .
C3 C 0.7598(13) 0.2022(5) 0.6445(4) 0.046(3) Uani 1 1 d . . . . .
H3 H 0.754746 0.165276 0.649247 0.056 Uiso 1 1 calc R U . . .
C15 C 0.6300(12) 0.5267(4) 0.6130(3) 0.038(3) Uani 1 1 d . . . . .
H15 H 0.682589 0.531343 0.595222 0.046 Uiso 1 1 calc R U . . .
F6 F 0.4937(15) 0.2614(7) 0.5596(4) 0.136(5) Uani 1 1 d . U . . .
C1 C 0.8511(11) 0.2749(5) 0.6192(3) 0.042(3) Uani 1 1 d . . . . .
H1 H 0.914263 0.287923 0.606156 0.050 Uiso 1 1 calc R U . . .
C17 C 0.2910(13) 0.3810(6) 0.7426(3) 0.048(4) Uani 1 1 d . . . . .
H17 H 0.309765 0.417128 0.738248 0.058 Uiso 1 1 calc R U . . .
C32 C -0.1649(13) 0.2295(6) 0.8272(4) 0.052(4) Uani 1 1 d . . . . .
C16 C 0.3549(10) 0.3426(5) 0.7265(3) 0.0294(18) Uani 1 1 d . . . . .
C51 C 0.9688(11) 0.3916(4) 0.5561(3) 0.037(3) Uani 1 1 d . . . . .
C39 C 0.6018(12) 0.4624(6) 0.4682(3) 0.048(4) Uani 1 1 d . . . . .
H39 H 0.563725 0.431440 0.458709 0.057 Uiso 1 1 calc R U . . .
C24 C -0.0726(12) 0.3195(6) 0.8266(3) 0.045(3) Uani 1 1 d . . . . .
C47 C 1.0973(12) 0.5564(5) 0.5486(3) 0.042(3) Uani 1 1 d . . . . .
H47A H 1.174719 0.536155 0.551940 0.050 Uiso 1 1 calc R U . . .
H47B H 1.066113 0.552203 0.524993 0.050 Uiso 1 1 calc R U . . .
C11 C 0.5454(11) 0.4718(5) 0.6510(3) 0.040(3) Uani 1 1 d . . . . .
C25 C -0.1558(13) 0.3399(6) 0.8486(3) 0.044(3) Uani 1 1 d . . . . .
C31 C -0.2504(13) 0.2522(8) 0.8493(3) 0.064(5) Uani 1 1 d . . . . .
C33 C -0.1691(16) 0.1792(7) 0.8163(4) 0.066(5) Uani 1 1 d . . . . .
H33 H -0.103982 0.165960 0.804057 0.079 Uiso 1 1 calc R U . . .
C12 C 0.4793(16) 0.5156(5) 0.6622(4) 0.062(5) Uani 1 1 d . . . . .
H12 H 0.424620 0.510579 0.679437 0.075 Uiso 1 1 calc R U . . .
C36 C -0.3486(14) 0.2163(8) 0.8557(4) 0.068(5) Uani 1 1 d . . . . .
H36 H -0.411658 0.228016 0.869207 0.082 Uiso 1 1 calc R U . . .
C26 C -0.1536(13) 0.3912(8) 0.8585(4) 0.063(5) Uani 1 1 d . . . . .
H26 H -0.090721 0.413305 0.850820 0.075 Uiso 1 1 calc R U . . .
C28 C -0.3237(13) 0.3797(8) 0.8903(4) 0.059(4) Uani 1 1 d . . . . .
H28 H -0.383363 0.393510 0.904286 0.071 Uiso 1 1 calc R U . . .
C46 C 1.1185(17) 0.6096(6) 0.5556(5) 0.077(6) Uani 1 1 d . . . . .
H46 H 1.175490 0.630024 0.544042 0.093 Uiso 1 1 calc R U . . .
C35 C -0.3544(18) 0.1663(7) 0.8430(6) 0.098(8) Uani 1 1 d . . . . .
H35 H -0.421573 0.144736 0.848530 0.117 Uiso 1 1 calc R U . . .
C52 C 1.0219(15) 0.3490(7) 0.5335(4) 0.060(4) Uani 1 1 d . . . . .
F5 F 0.6417(18) 0.2508(5) 0.5441(4) 0.155(6) Uani 1 1 d . . . . .
C14 C 0.5680(14) 0.5700(5) 0.6238(4) 0.052(4) Uani 1 1 d . . . . .
H14 H 0.578316 0.603722 0.613655 0.062 Uiso 1 1 calc R U . . .
C34 C -0.2700(18) 0.1444(8) 0.8228(5) 0.084(6) Uani 1 1 d . . . . .
H34 H -0.277544 0.109465 0.813935 0.101 Uiso 1 1 calc R U . . .
C44 C 0.544(4) 0.2889(9) 0.5377(10) 0.155(6) Uani 1 1 d . . . . .
C13 C 0.4915(18) 0.5647(6) 0.6491(5) 0.075(6) Uani 1 1 d . . . . .
H13 H 0.448281 0.594300 0.657206 0.090 Uiso 1 1 calc R U . . .
C45 C 1.0557(18) 0.6297(6) 0.5788(5) 0.081(6) Uani 1 1 d . . . . .
H45 H 1.062812 0.665526 0.586154 0.097 Uiso 1 1 calc R U . . .
C27 C -0.2378(14) 0.4146(9) 0.8796(4) 0.074(6) Uani 1 1 d . . . . .
H27 H -0.235151 0.451038 0.885826 0.088 Uiso 1 1 calc R U . . .

loop_
_atom_site_aniso_label
_atom_site_aniso_U_11
_atom_site_aniso_U_22
_atom_site_aniso_U_33
_atom_site_aniso_U_23
_atom_site_aniso_U_13
_atom_site_aniso_U_12
Tb1 0.0281(4) 0.0379(4) 0.0285(4) -0.0037(3) 0.0094(3) -0.0032(3)
S2 0.0383(19) 0.056(2) 0.0429(18) 0.0053(15) 0.0079(14) -0.0066(15)
S1 0.175(6) 0.062(3) 0.134(5) -0.041(3) 0.100(5) -0.050(3)
Cl1 0.161(7) 0.189(8) 0.127(6) -0.002(5) 0.033(5) -0.053(6)
O4 0.035(5) 0.053(5) 0.038(5) -0.010(4) 0.016(4) -0.006(4)
O3 0.034(5) 0.039(5) 0.038(5) 0.002(4) 0.019(4) 0.004(4)
O5 0.033(5) 0.041(5) 0.044(5) 0.010(4) 0.007(4) -0.005(4)
O2 0.019(4) 0.044(5) 0.042(5) -0.008(4) 0.001(3) -0.005(3)
O1 0.049(6) 0.052(6) 0.030(5) 0.000(4) 0.011(4) -0.006(4)
N2 0.025(5) 0.031(5) 0.014(4) -0.003(4) 0.004(3) 0.001(4)
N4 0.024(6) 0.072(8) 0.023(5) -0.010(5) 0.013(4) 0.005(5)
N1 0.022(5) 0.035(6) 0.046(6) -0.005(5) 0.009(4) 0.000(4)
F1 0.105(8) 0.067(6) 0.094(8) -0.047(6) 0.041(6) -0.008(6)
F2 0.095(8) 0.086(7) 0.097(8) -0.025(6) 0.042(7) 0.031(6)
N5 0.028(6) 0.069(8) 0.030(5) 0.010(5) 0.003(4) -0.005(5)
F3 0.098(8) 0.064(6) 0.104(8) -0.032(5) 0.076(6) -0.026(5)
N3 0.038(6) 0.036(6) 0.026(5) -0.005(4) 0.017(4) 0.005(4)
C7 0.018(6) 0.036(7) 0.042(7) -0.011(5) -0.002(5) -0.002(5)
C8 0.025(5) 0.036(5) 0.028(4) -0.006(3) 0.012(3) 0.002(3)
C40 0.038(8) 0.046(8) 0.033(7) 0.001(6) 0.008(5) 0.003(6)
C50 0.033(7) 0.061(9) 0.024(6) 0.009(6) 0.018(5) 0.001(6)
C19 0.024(6) 0.062(8) 0.009(5) -0.004(5) 0.009(4) 0.004(5)
C9 0.029(7) 0.039(7) 0.047(7) -0.014(6) 0.013(5) -0.016(5)
C43 0.028(7) 0.028(6) 0.057(9) -0.009(6) 0.010(6) -0.006(5)
C4 0.036(7) 0.034(7) 0.039(7) -0.006(5) 0.012(5) -0.004(5)
C42 0.034(8) 0.054(8) 0.031(7) 0.011(6) -0.005(5) -0.002(6)
C23 0.020(7) 0.075(10) 0.030(7) 0.013(6) 0.003(5) -0.006(6)
C21 0.033(7) 0.047(8) 0.031(6) -0.004(5) 0.010(5) 0.003(5)
C2 0.040(8) 0.025(6) 0.051(8) 0.010(6) 0.012(6) 0.013(5)
C22 0.035(7) 0.035(7) 0.029(6) 0.011(5) 0.003(5) 0.005(5)
C18 0.055(9) 0.042(8) 0.040(7) 0.004(6) 0.023(6) 0.008(6)
C30 0.041(9) 0.098(13) 0.027(7) 0.005(8) 0.011(6) 0.003(8)
C41 0.009(6) 0.066(8) 0.027(6) 0.010(6) 0.007(4) -0.005(5)
F4 0.35(2) 0.047(6) 0.093(9) -0.008(6) -0.076(12) -0.061(10)
C5 0.025(7) 0.050(8) 0.024(6) -0.008(5) 0.002(5) 0.010(5)
C20 0.051(8) 0.035(7) 0.020(6) -0.001(5) 0.004(5) -0.009(6)
C6 0.026(6) 0.037(6) 0.015(5) -0.002(5) 0.001(4) 0.004(5)
C37 0.038(8) 0.047(8) 0.045(8) 0.011(6) 0.020(6) -0.002(6)
C29 0.005(6) 0.082(11) 0.045(8) 0.015(7) 0.005(5) 0.007(6)
C49 0.039(8) 0.051(8) 0.035(7) -0.004(6) 0.002(6) -0.005(6)
C10 0.024(6) 0.026(6) 0.036(6) -0.007(5) 0.000(5) 0.008(4)
C48 0.036(7) 0.028(6) 0.045(7) -0.005(5) -0.004(6) -0.017(5)
C38 0.035(8) 0.060(9) 0.027(6) 0.008(6) -0.002(5) -0.009(6)
C3 0.052(9) 0.025(7) 0.062(9) -0.002(6) 0.002(7) 0.007(6)
C15 0.056(8) 0.014(6) 0.047(7) -0.004(5) 0.025(6) -0.001(5)
F6 0.137(5) 0.135(5) 0.136(5) -0.002(2) 0.011(2) -0.003(2)
C1 0.028(7) 0.051(8) 0.046(8) -0.006(6) 0.010(6) 0.006(6)
C17 0.052(9) 0.067(9) 0.027(7) -0.001(6) 0.015(6) 0.005(7)
C32 0.043(9) 0.063(10) 0.048(8) 0.026(7) -0.008(6) 0.004(7)
C16 0.025(5) 0.036(5) 0.028(4) -0.006(3) 0.012(3) 0.002(3)
C51 0.037(7) 0.028(6) 0.050(8) -0.005(5) 0.024(6) -0.003(5)
C39 0.028(7) 0.084(11) 0.031(7) 0.023(7) 0.002(5) -0.003(7)
C24 0.024(7) 0.077(10) 0.032(7) -0.005(7) -0.012(5) -0.010(6)
C47 0.046(8) 0.031(7) 0.052(8) 0.009(6) 0.027(6) -0.005(5)
C11 0.031(7) 0.052(8) 0.038(7) -0.017(6) 0.011(5) 0.009(6)
C25 0.050(9) 0.068(10) 0.015(6) 0.000(6) 0.017(5) 0.000(7)
C31 0.029(8) 0.129(16) 0.035(8) 0.047(9) 0.014(6) 0.007(8)
C33 0.064(11) 0.059(11) 0.075(12) 0.028(9) 0.016(9) 0.006(8)
C12 0.084(12) 0.030(8) 0.077(11) 0.009(7) 0.046(9) 0.001(7)
C36 0.038(9) 0.115(16) 0.052(9) 0.021(10) 0.004(7) -0.017(9)
C26 0.025(8) 0.113(15) 0.050(9) -0.002(9) -0.002(6) -0.001(8)
C28 0.023(8) 0.113(15) 0.040(8) -0.005(8) -0.004(6) 0.013(8)
C46 0.065(12) 0.043(10) 0.127(17) -0.013(10) 0.035(11) -0.007(8)
C35 0.080(14) 0.052(11) 0.17(2) 0.019(12) 0.078(15) 0.004(9)
C52 0.052(10) 0.063(10) 0.068(11) -0.015(9) 0.034(8) -0.011(8)
F5 0.239(19) 0.044(6) 0.180(13) -0.019(8) -0.014(12) -0.036(8)
C14 0.061(10) 0.026(7) 0.071(10) 0.000(7) 0.021(8) 0.000(6)
C34 0.081(14) 0.072(13) 0.100(15) 0.022(11) 0.016(12) -0.008(10)
C44 0.239(19) 0.044(6) 0.180(13) -0.019(8) -0.014(12) -0.036(8)
C13 0.101(14) 0.042(9) 0.087(13) 0.013(8) 0.045(11) 0.030(9)
C45 0.089(14) 0.017(7) 0.137(18) -0.012(9) 0.006(12) 0.000(8)
C27 0.040(10) 0.136(17) 0.047(9) -0.026(10) 0.016(7) -0.013(10)

loop_
_atom_type_symbol
_atom_type_description
_atom_type_scat_dispersion_real
_atom_type_scat_dispersion_imag
_atom_type_scat_source
C C 0.0181 0.0091 'International Tables Vol C Tables 4.2.6.8 and 6.1.1.4'
H H 0.0000 0.0000 'International Tables Vol C Tables 4.2.6.8 and 6.1.1.4'
Cl Cl 0.3639 0.7018 'International Tables Vol C Tables 4.2.6.8 and 6.1.1.4'
F F 0.0727 0.0534 'International Tables Vol C Tables 4.2.6.8 and 6.1.1.4'
N N 0.0311 0.0180 'International Tables Vol C Tables 4.2.6.8 and 6.1.1.4'
O O 0.0492 0.0322 'International Tables Vol C Tables 4.2.6.8 and 6.1.1.4'
S S 0.3331 0.5567 'International Tables Vol C Tables 4.2.6.8 and 6.1.1.4'
Tb Tb -9.1472 9.1891 'International Tables Vol C Tables 4.2.6.8 and 6.1.1.4'

loop_
_geom_angle_atom_site_label_1
_geom_angle_atom_site_label_2
_geom_angle_atom_site_label_3
_geom_angle
_geom_angle_site_symmetry_1
_geom_angle_site_symmetry_3
_geom_angle_publ_flag
O4 Tb1 N2 136.9(3) . . ?
O4 Tb1 N1 135.6(3) . . ?
O4 Tb1 N3 82.7(3) . . ?
O3 Tb1 O4 73.2(3) . . ?
O3 Tb1 O5 103.6(3) . . ?
O3 Tb1 O2 82.8(3) . . ?
O3 Tb1 O1 86.3(3) . . ?
O3 Tb1 N2 142.8(3) . . ?
O3 Tb1 N1 78.0(3) . . ?
O3 Tb1 N3 152.3(3) . . ?
O5 Tb1 O4 73.7(3) . . ?
O5 Tb1 O2 140.0(3) . . ?
O5 Tb1 N2 74.4(3) . . ?
O5 Tb1 N1 81.3(3) . . ?
O5 Tb1 N3 81.9(3) . . ?
O2 Tb1 O4 70.6(3) . . ?
O2 Tb1 N2 123.2(3) . . ?
O2 Tb1 N1 137.8(3) . . ?
O2 Tb1 N3 76.4(3) . . ?
O1 Tb1 O4 139.0(3) . . ?
O1 Tb1 O5 146.9(3) . . ?
O1 Tb1 O2 71.8(3) . . ?
O1 Tb1 N2 78.9(3) . . ?
O1 Tb1 N1 69.8(3) . . ?
O1 Tb1 N3 104.0(3) . . ?
N2 Tb1 N1 65.0(3) . . ?
N3 Tb1 N2 64.9(3) . . ?
N3 Tb1 N1 129.7(3) . . ?
C37 S2 C40 90.1(6) . . ?
C48 S1 C45 91.8(8) . . ?
C49 O4 Tb1 133.3(8) . . ?
C51 O3 Tb1 131.3(7) . . ?
Tb1 O5 H5A 119.8 . . ?
Tb1 O5 H5B 119.5 . . ?
H5A O5 H5B 104.5 . . ?
C41 O2 Tb1 133.7(8) . . ?
C43 O1 Tb1 130.2(7) . . ?
C6 N2 Tb1 121.1(7) . . ?
C10 N2 Tb1 120.7(7) . . ?
C10 N2 C6 118.2(9) . . ?
C22 N4 C24 105.7(11) . . ?
C5 N1 Tb1 120.9(7) . . ?
C1 N1 Tb1 122.9(8) . . ?
C1 N1 C5 114.9(11) . . ?
C23 N5 H5 127.9 . . ?
C22 N5 H5 127.9 . . ?
C22 N5 C23 104.3(11) . . ?
C15 N3 Tb1 120.9(7) . . ?
C15 N3 C11 119.4(10) . . ?
C11 N3 Tb1 119.5(8) . . ?
C8 C7 H7 120.8 . . ?
C8 C7 C6 118.5(11) . . ?
C6 C7 H7 120.8 . . ?
C7 C8 C16 122.7(11) . . ?
C9 C8 C7 117.8(10) . . ?
C9 C8 C16 119.2(10) . . ?
C41 C40 S2 116.0(9) . . ?
C39 C40 S2 112.9(10) . . ?
C39 C40 C41 131.0(13) . . ?
C49 C50 H50 118.6 . . ?
C51 C50 H50 118.6 . . ?
C51 C50 C49 122.8(11) . . ?
C18 C19 C22 120.0(10) . . ?
C20 C19 C22 120.2(11) . . ?
C20 C19 C18 119.7(10) . . ?
C8 C9 H9 119.7 . . ?
C8 C9 C10 120.7(11) . . ?
C10 C9 H9 119.7 . . ?
O1 C43 C42 126.1(11) . . ?
O1 C43 C44 115.8(18) . . ?
C42 C43 C44 117.6(19) . . ?
C5 C4 H4 121.0 . . ?
C3 C4 H4 121.0 . . ?
C3 C4 C5 118.0(11) . . ?
C43 C42 H42 118.8 . . ?
C43 C42 C41 122.3(12) . . ?
C41 C42 H42 118.8 . . ?
N5 C23 C32 126.9(14) . . ?
C24 C23 N5 108.2(11) . . ?
C24 C23 C32 124.8(13) . . ?
C20 C21 H21 119.4 . . ?
C16 C21 H21 119.4 . . ?
C16 C21 C20 121.2(11) . . ?
C3 C2 H2 121.6 . . ?
C3 C2 C1 116.7(11) . . ?
C1 C2 H2 121.6 . . ?
N4 C22 N5 114.1(11) . . ?
N4 C22 C19 121.0(11) . . ?
N5 C22 C19 124.9(11) . . ?
C19 C18 H18 120.5 . . ?
C17 C18 C19 118.9(12) . . ?
C17 C18 H18 120.5 . . ?
C29 C30 C31 121.8(14) . . ?
C25 C30 C29 119.1(16) . . ?
C25 C30 C31 119.0(13) . . ?
O2 C41 C40 117.5(12) . . ?
O2 C41 C42 125.1(11) . . ?
C42 C41 C40 117.4(11) . . ?
N1 C5 C4 123.7(10) . . ?
N1 C5 C6 114.2(10) . . ?
C4 C5 C6 121.9(10) . . ?
C19 C20 C21 119.0(11) . . ?
C19 C20 H20 120.5 . . ?
C21 C20 H20 120.5 . . ?
N2 C6 C7 123.6(10) . . ?
N2 C6 C5 117.6(9) . . ?
C7 C6 C5 118.7(10) . . ?
S2 C37 H37 123.8 . . ?
C38 C37 S2 112.4(10) . . ?
C38 C37 H37 123.8 . . ?
C30 C29 H29 121.0 . . ?
C28 C29 C30 118.0(14) . . ?
C28 C29 H29 121.0 . . ?
O4 C49 C50 122.4(12) . . ?
O4 C49 C48 118.0(12) . . ?
C50 C49 C48 119.6(12) . . ?
N2 C10 C9 121.2(11) . . ?
N2 C10 C11 116.8(10) . . ?
C9 C10 C11 122.0(10) . . ?
C49 C48 S1 119.0(10) . . ?
C47 C48 S1 110.7(9) . . ?
C47 C48 C49 130.3(12) . . ?
C37 C38 H38 122.4 . . ?
C37 C38 C39 115.1(12) . . ?
C39 C38 H38 122.4 . . ?
C4 C3 H3 119.6 . . ?
C2 C3 C4 120.8(12) . . ?
C2 C3 H3 119.6 . . ?
N3 C15 H15 118.4 . . ?
N3 C15 C14 123.3(11) . . ?
C14 C15 H15 118.4 . . ?
N1 C1 C2 125.6(12) . . ?
N1 C1 H1 117.2 . . ?
C2 C1 H1 117.2 . . ?
C18 C17 H17 117.7 . . ?
C18 C17 C16 124.5(14) . . ?
C16 C17 H17 117.7 . . ?
C23 C32 C31 112.4(15) . . ?
C33 C32 C23 123.4(15) . . ?
C33 C32 C31 124.2(15) . . ?
C21 C16 C8 120.7(10) . . ?
C17 C16 C8 123.0(11) . . ?
C17 C16 C21 116.3(11) . . ?
O3 C51 C50 130.4(11) . . ?
O3 C51 C52 109.9(10) . . ?
C50 C51 C52 119.7(11) . . ?
C40 C39 C38 109.5(13) . . ?
C40 C39 H39 125.2 . . ?
C38 C39 H39 125.2 . . ?
N4 C24 C25 131.1(14) . . ?
C23 C24 N4 107.7(12) . . ?
C23 C24 C25 121.1(13) . . ?
C48 C47 H47A 109.8 . . ?
C48 C47 H47B 109.8 . . ?
H47A C47 H47B 108.3 . . ?
C46 C47 C48 109.2(12) . . ?
C46 C47 H47A 109.8 . . ?
C46 C47 H47B 109.8 . . ?
N3 C11 C10 117.9(10) . . ?
N3 C11 C12 118.3(12) . . ?
C12 C11 C10 123.8(11) . . ?
C30 C25 C24 119.0(14) . . ?
C26 C25 C30 118.6(13) . . ?
C26 C25 C24 122.3(13) . . ?
C30 C31 C32 123.5(14) . . ?
C30 C31 C36 123.7(15) . . ?
C36 C31 C32 112.2(18) . . ?
C32 C33 H33 119.1 . . ?
C32 C33 C34 121.7(17) . . ?
C34 C33 H33 119.1 . . ?
C11 C12 H12 119.1 . . ?
C13 C12 C11 121.9(14) . . ?
C13 C12 H12 119.1 . . ?
C31 C36 H36 118.8 . . ?
C35 C36 C31 122.4(17) . . ?
C35 C36 H36 118.8 . . ?
C25 C26 H26 117.6 . . ?
C25 C26 C27 124.9(16) . . ?
C27 C26 H26 117.6 . . ?
C29 C28 H28 117.3 . . ?
C29 C28 C27 125.3(15) . . ?
C27 C28 H28 117.3 . . ?
C47 C46 H46 122.2 . . ?
C45 C46 C47 115.7(16) . . ?
C45 C46 H46 122.2 . . ?
C36 C35 H35 117.6 . . ?
C36 C35 C34 124.9(17) . . ?
C34 C35 H35 117.6 . . ?
F1 C52 C51 111.3(13) . . ?
F2 C52 F1 104.8(14) . . ?
F2 C52 F3 108.9(14) . . ?
F2 C52 C51 112.0(13) . . ?
F3 C52 F1 105.4(14) . . ?
F3 C52 C51 113.8(13) . . ?
C15 C14 H14 120.1 . . ?
C13 C14 C15 119.8(13) . . ?
C13 C14 H14 120.1 . . ?
C33 C34 H34 122.9 . . ?
C35 C34 C33 114.2(19) . . ?
C35 C34 H34 122.9 . . ?
F4 C44 C43 120(3) . . ?
F4 C44 F6 119(2) . . ?
F4 C44 F5 95(3) . . ?
F6 C44 C43 119(3) . . ?
F6 C44 F5 82(2) . . ?
F5 C44 C43 105(2) . . ?
C12 C13 C14 117.3(14) . . ?
C12 C13 H13 121.3 . . ?
C14 C13 H13 121.3 . . ?
S1 C45 H45 123.7 . . ?
C46 C45 S1 112.5(12) . . ?
C46 C45 H45 123.7 . . ?
C26 C27 H27 123.1 . . ?
C28 C27 C26 113.9(18) . . ?
C28 C27 H27 123.1 . . ?

loop_
_geom_bond_atom_site_label_1
_geom_bond_atom_site_label_2
_geom_bond_distance
_geom_bond_site_symmetry_2
_geom_bond_publ_flag
Tb1 O4 2.378(8) . ?
Tb1 O3 2.279(7) . ?
Tb1 O5 2.330(9) . ?
Tb1 O2 2.340(8) . ?
Tb1 O1 2.322(9) . ?
Tb1 N2 2.503(8) . ?
Tb1 N1 2.533(10) . ?
Tb1 N3 2.495(9) . ?
S2 C40 1.739(14) . ?
S2 C37 1.708(13) . ?
S1 C48 1.680(13) . ?
S1 C45 1.689(19) . ?
O4 C49 1.288(15) . ?
O3 C51 1.280(13) . ?
O5 H5A 0.8700 . ?
O5 H5B 0.8704 . ?
O2 C41 1.246(14) . ?
O1 C43 1.283(15) . ?
N2 C6 1.335(14) . ?
N2 C10 1.327(13) . ?
N4 C22 1.322(15) . ?
N4 C24 1.387(16) . ?
N1 C5 1.352(15) . ?
N1 C1 1.352(15) . ?
F1 C52 1.339(19) . ?
F2 C52 1.33(2) . ?
N5 H5 0.8800 . ?
N5 C23 1.408(15) . ?
N5 C22 1.325(16) . ?
F3 C52 1.338(16) . ?
N3 C15 1.304(14) . ?
N3 C11 1.348(14) . ?
C7 H7 0.9500 . ?
C7 C8 1.384(15) . ?
C7 C6 1.407(16) . ?
C8 C9 1.370(17) . ?
C8 C16 1.494(14) . ?
C40 C41 1.493(17) . ?
C40 C39 1.385(18) . ?
C50 H50 0.9500 . ?
C50 C49 1.413(18) . ?
C50 C51 1.347(17) . ?
C19 C22 1.503(15) . ?
C19 C18 1.392(18) . ?
C19 C20 1.386(16) . ?
C9 H9 0.9500 . ?
C9 C10 1.420(16) . ?
C43 C42 1.368(17) . ?
C43 C44 1.46(3) . ?
C4 H4 0.9500 . ?
C4 C5 1.390(17) . ?
C4 C3 1.387(17) . ?
C42 H42 0.9500 . ?
C42 C41 1.406(18) . ?
C23 C32 1.436(19) . ?
C23 C24 1.36(2) . ?
C21 H21 0.9500 . ?
C21 C20 1.412(16) . ?
C21 C16 1.393(17) . ?
C2 H2 0.9500 . ?
C2 C3 1.356(18) . ?
C2 C1 1.396(17) . ?
C18 H18 0.9500 . ?
C18 C17 1.351(17) . ?
C30 C29 1.422(18) . ?
C30 C25 1.40(2) . ?
C30 C31 1.43(2) . ?
F4 C44 1.23(3) . ?
C5 C6 1.528(15) . ?
C20 H20 0.9500 . ?
C37 H37 0.9500 . ?
C37 C38 1.347(18) . ?
C29 H29 0.9500 . ?
C29 C28 1.37(2) . ?
C49 C48 1.433(17) . ?
C10 C11 1.450(17) . ?
C48 C47 1.424(16) . ?
C38 H38 0.9500 . ?
C38 C39 1.403(18) . ?
C3 H3 0.9500 . ?
C15 H15 0.9500 . ?
C15 C14 1.366(17) . ?
F6 C44 1.27(3) . ?
C1 H1 0.9500 . ?
C17 H17 0.9500 . ?
C17 C16 1.375(17) . ?
C32 C31 1.45(2) . ?
C32 C33 1.34(2) . ?
C51 C52 1.538(18) . ?
C39 H39 0.9500 . ?
C24 C25 1.401(18) . ?
C47 H47A 0.9900 . ?
C47 H47B 0.9900 . ?
C47 C46 1.38(2) . ?
C11 C12 1.407(18) . ?
C25 C26 1.35(2) . ?
C31 C36 1.44(2) . ?
C33 H33 0.9500 . ?
C33 C34 1.44(2) . ?
C12 H12 0.9500 . ?
C12 C13 1.35(2) . ?
C36 H36 0.9500 . ?
C36 C35 1.35(3) . ?
C26 H26 0.9500 . ?
C26 C27 1.41(2) . ?
C28 H28 0.9500 . ?
C28 C27 1.37(2) . ?
C46 H46 0.9500 . ?
C46 C45 1.29(2) . ?
C35 H35 0.9500 . ?
C35 C34 1.38(3) . ?
F5 C44 1.45(4) . ?
C14 H14 0.9500 . ?
C14 C13 1.36(2) . ?
C34 H34 0.9500 . ?
C13 H13 0.9500 . ?
C45 H45 0.9500 . ?
C27 H27 0.9500 . ?

loop_
_geom_torsion_atom_site_label_1
_geom_torsion_atom_site_label_2
_geom_torsion_atom_site_label_3
_geom_torsion_atom_site_label_4
_geom_torsion
_geom_torsion_site_symmetry_1
_geom_torsion_site_symmetry_2
_geom_torsion_site_symmetry_3
_geom_torsion_site_symmetry_4
_geom_torsion_publ_flag
Tb1 O4 C49 C50 -16(2) . . . . ?
Tb1 O4 C49 C48 165.3(9) . . . . ?
Tb1 O3 C51 C50 15(2) . . . . ?
Tb1 O3 C51 C52 -162.8(10) . . . . ?
Tb1 O2 C41 C40 -164.3(8) . . . . ?
Tb1 O2 C41 C42 16.6(17) . . . . ?
Tb1 O1 C43 C42 -32.5(18) . . . . ?
Tb1 O1 C43 C44 156.4(18) . . . . ?
Tb1 N2 C6 C7 -178.7(8) . . . . ?
Tb1 N2 C6 C5 3.6(13) . . . . ?
Tb1 N2 C10 C9 178.5(8) . . . . ?
Tb1 N2 C10 C11 0.3(14) . . . . ?
Tb1 N1 C5 C4 163.6(9) . . . . ?
Tb1 N1 C5 C6 -11.9(13) . . . . ?
Tb1 N1 C1 C2 -163.0(10) . . . . ?
Tb1 N3 C15 C14 -174.3(11) . . . . ?
Tb1 N3 C11 C10 -4.8(15) . . . . ?
Tb1 N3 C11 C12 175.3(11) . . . . ?
S2 C40 C41 O2 5.4(14) . . . . ?
S2 C40 C41 C42 -175.5(9) . . . . ?
S2 C40 C39 C38 0.7(14) . . . . ?
S2 C37 C38 C39 0.0(16) . . . . ?
S1 C48 C47 C46 2.8(17) . . . . ?
O4 C49 C48 S1 -5.5(18) . . . . ?
O4 C49 C48 C47 174.8(14) . . . . ?
O3 C51 C52 F1 60.9(18) . . . . ?
O3 C51 C52 F2 -56.1(17) . . . . ?
O3 C51 C52 F3 179.8(14) . . . . ?
O1 C43 C42 C41 3(2) . . . . ?
O1 C43 C44 F4 -178(3) . . . . ?
O1 C43 C44 F6 15(4) . . . . ?
O1 C43 C44 F5 -74(3) . . . . ?
N2 C10 C11 N3 3.0(17) . . . . ?
N2 C10 C11 C12 -177.1(14) . . . . ?
N4 C24 C25 C30 173.3(13) . . . . ?
N4 C24 C25 C26 -5(2) . . . . ?
N1 C5 C6 N2 5.4(15) . . . . ?
N1 C5 C6 C7 -172.4(10) . . . . ?
N5 C23 C32 C31 -178.7(12) . . . . ?
N5 C23 C32 C33 1(2) . . . . ?
N5 C23 C24 N4 3.2(14) . . . . ?
N5 C23 C24 C25 -179.4(11) . . . . ?
N3 C15 C14 C13 0(3) . . . . ?
N3 C11 C12 C13 -1(3) . . . . ?
C7 C8 C9 C10 -3.1(18) . . . . ?
C7 C8 C16 C21 -7.3(18) . . . . ?
C7 C8 C16 C17 172.4(12) . . . . ?
C8 C7 C6 N2 -1.6(17) . . . . ?
C8 C7 C6 C5 176.0(10) . . . . ?
C8 C9 C10 N2 2.2(18) . . . . ?
C8 C9 C10 C11 -179.7(12) . . . . ?
C40 S2 C37 C38 0.3(11) . . . . ?
C50 C49 C48 S1 176.0(11) . . . . ?
C50 C49 C48 C47 -4(2) . . . . ?
C50 C51 C52 F1 -117.3(15) . . . . ?
C50 C51 C52 F2 125.7(15) . . . . ?
C50 C51 C52 F3 2(2) . . . . ?
C19 C18 C17 C16 -3(2) . . . . ?
C9 C8 C16 C21 166.1(12) . . . . ?
C9 C8 C16 C17 -14.2(18) . . . . ?
C9 C10 C11 N3 -175.2(12) . . . . ?
C9 C10 C11 C12 5(2) . . . . ?
C43 C42 C41 O2 5(2) . . . . ?
C43 C42 C41 C40 -173.8(11) . . . . ?
C4 C5 C6 N2 -170.2(11) . . . . ?
C4 C5 C6 C7 12.1(17) . . . . ?
C42 C43 C44 F4 10(4) . . . . ?
C42 C43 C44 F6 -157(2) . . . . ?
C42 C43 C44 F5 114(2) . . . . ?
C23 N5 C22 N4 0.9(14) . . . . ?
C23 N5 C22 C19 -176.6(11) . . . . ?
C23 C32 C31 C30 1.2(19) . . . . ?
C23 C32 C31 C36 173.1(12) . . . . ?
C23 C32 C33 C34 -171.5(15) . . . . ?
C23 C24 C25 C30 -3(2) . . . . ?
C23 C24 C25 C26 178.5(13) . . . . ?
C22 N4 C24 C23 -2.6(14) . . . . ?
C22 N4 C24 C25 -179.7(14) . . . . ?
C22 N5 C23 C32 173.7(12) . . . . ?
C22 N5 C23 C24 -2.5(13) . . . . ?
C22 C19 C18 C17 -177.2(12) . . . . ?
C22 C19 C20 C21 179.3(11) . . . . ?
C18 C19 C22 N4 -6.5(18) . . . . ?
C18 C19 C22 N5 170.8(12) . . . . ?
C18 C19 C20 C21 -4.1(18) . . . . ?
C18 C17 C16 C8 177.9(13) . . . . ?
C18 C17 C16 C21 -2(2) . . . . ?
C30 C29 C28 C27 -4(2) . . . . ?
C30 C25 C26 C27 0(2) . . . . ?
C30 C31 C36 C35 174.4(18) . . . . ?
C41 C40 C39 C38 177.8(12) . . . . ?
C5 N1 C1 C2 4.2(19) . . . . ?
C5 C4 C3 C2 -2(2) . . . . ?
C20 C19 C22 N4 170.1(11) . . . . ?
C20 C19 C22 N5 -12.6(18) . . . . ?
C20 C19 C18 C17 6(2) . . . . ?
C20 C21 C16 C8 -175.7(11) . . . . ?
C20 C21 C16 C17 4.6(18) . . . . ?
C6 N2 C10 C9 -0.8(16) . . . . ?
C6 N2 C10 C11 -179.0(10) . . . . ?
C6 C7 C8 C9 2.8(17) . . . . ?
C6 C7 C8 C16 176.3(11) . . . . ?
C37 S2 C40 C41 -178.2(10) . . . . ?
C37 S2 C40 C39 -0.6(10) . . . . ?
C37 C38 C39 C40 -0.4(17) . . . . ?
C29 C30 C25 C24 178.9(12) . . . . ?
C29 C30 C25 C26 -3(2) . . . . ?
C29 C30 C31 C32 -177.9(13) . . . . ?
C29 C30 C31 C36 11(2) . . . . ?
C29 C28 C27 C26 1(2) . . . . ?
C49 C50 C51 O3 9(2) . . . . ?
C49 C50 C51 C52 -173.6(14) . . . . ?
C49 C48 C47 C46 -177.5(15) . . . . ?
C10 N2 C6 C7 0.6(16) . . . . ?
C10 N2 C6 C5 -177.1(10) . . . . ?
C10 C11 C12 C13 178.7(17) . . . . ?
C48 S1 C45 C46 2.3(18) . . . . ?
C48 C47 C46 C45 -1(2) . . . . ?
C3 C4 C5 N1 2.8(19) . . . . ?
C3 C4 C5 C6 177.9(11) . . . . ?
C3 C2 C1 N1 -3(2) . . . . ?
C15 N3 C11 C10 179.9(12) . . . . ?
C15 N3 C11 C12 0(2) . . . . ?
C15 C14 C13 C12 -1(3) . . . . ?
C1 N1 C5 C4 -3.9(18) . . . . ?
C1 N1 C5 C6 -179.4(10) . . . . ?
C1 C2 C3 C4 2(2) . . . . ?
C32 C23 C24 N4 -173.1(12) . . . . ?
C32 C23 C24 C25 4(2) . . . . ?
C32 C31 C36 C35 3(2) . . . . ?
C32 C33 C34 C35 -5(3) . . . . ?
C16 C8 C9 C10 -176.8(11) . . . . ?
C16 C21 C20 C19 -1.4(18) . . . . ?
C51 C50 C49 O4 -8(2) . . . . ?
C51 C50 C49 C48 170.9(13) . . . . ?
C39 C40 C41 O2 -171.7(13) . . . . ?
C39 C40 C41 C42 7(2) . . . . ?
C24 N4 C22 N5 1.1(14) . . . . ?
C24 N4 C22 C19 178.6(10) . . . . ?
C24 C23 C32 C31 -3.1(19) . . . . ?
C24 C23 C32 C33 176.2(14) . . . . ?
C24 C25 C26 C27 177.6(15) . . . . ?
C47 C46 C45 S1 -1(3) . . . . ?
C11 N3 C15 C14 1(2) . . . . ?
C11 C12 C13 C14 2(3) . . . . ?
C25 C30 C29 C28 5(2) . . . . ?
C25 C30 C31 C32 -1(2) . . . . ?
C25 C30 C31 C36 -171.6(13) . . . . ?
C25 C26 C27 C28 2(2) . . . . ?
C31 C30 C29 C28 -177.6(13) . . . . ?
C31 C30 C25 C24 2(2) . . . . ?
C31 C30 C25 C26 179.8(13) . . . . ?
C31 C32 C33 C34 8(3) . . . . ?
C31 C36 C35 C34 -1(3) . . . . ?
C33 C32 C31 C30 -178.0(15) . . . . ?
C33 C32 C31 C36 -6(2) . . . . ?
C36 C35 C34 C33 1(3) . . . . ?
C44 C43 C42 C41 174(2) . . . . ?
C45 S1 C48 C49 177.4(12) . . . . ?
C45 S1 C48 C47 -2.9(13) . . . . ?

loop_
_smtbx_masks_void_nr
_smtbx_masks_void_average_x
_smtbx_masks_void_average_y
_smtbx_masks_void_average_z
_smtbx_masks_void_volume
_smtbx_masks_void_count_electrons
_smtbx_masks_void_content
1 0.223 -0.048 0.250 402.3 117.0 ?
2 -0.518 0.048 0.750 402.3 120.5 ?
3 0.250 0.250 0.500 212.3 34.8 ?
4 -0.250 0.250 0.000 212.3 34.8 ?
5 -0.576 0.452 0.250 402.3 117.0 ?
6 -0.365 0.548 0.750 402.3 120.5 ?
7 0.250 0.750 0.000 212.3 34.8 ?
8 -0.250 0.750 0.500 212.3 34.8 ?
